data_2001403
loop_
_publ_author_name
'Ghosh, R.'
'Mukherjee, K.'
'Roychowdhury, P.'
'Klayman, D. L.'

_publ_section_title
;
 Structure of an antimalarial alkaloid, jatrorrhizine
;
_journal_issue 9
_journal_name_full 'Acta Crystallographica Section C'
_journal_page_first 1665
_journal_page_last 1667
_journal_paper_doi 10.1107/S0108270193002458
_journal_volume 49
_journal_year 1993
_chemical_formula_moiety 'C20 H20 N1 O4,Cl1,2(H2 O1)'
_chemical_formula_sum 'C20 H24 Cl N O6'
_chemical_formula_weight 409.87
_space_group_IT_number 14
_space_group_name_Hall '-P 2yn'
_space_group_name_H-M_alt 'P 1 21/n 1'
_symmetry_cell_setting monoclinic
_symmetry_space_group_name_Hall '-P 2yn'
_symmetry_space_group_name_H-M 'P 1 21/n 1'
_atom_type_scat_source IntTabIV
_cell_angle_alpha 90.
_cell_angle_beta 95.08(6)
_cell_angle_gamma 90.0
_cell_formula_units_Z 4
_cell_length_a 7.736(8)
_cell_length_b 12.591(4)
_cell_length_c 20.196(7)
_cell_measurement_reflns_used 14
_cell_measurement_temperature 293
_cell_measurement_theta_max 18
_cell_measurement_theta_min 10
_cell_volume 1959(2)
_diffrn_measurement_device 'Enraf-Nonius CAD-4'
_diffrn_measurement_method '\w/2\q scans'
_diffrn_radiation_type MoK\a
_diffrn_radiation_wavelength 0.7135
_diffrn_reflns_av_R_equivalents 0.0572
_diffrn_reflns_limit_h_max 9
_diffrn_reflns_limit_h_min -9
_diffrn_reflns_limit_k_max 14
_diffrn_reflns_limit_k_min 0
_diffrn_reflns_limit_l_max 23
_diffrn_reflns_limit_l_min 0
_diffrn_reflns_number 3704
_diffrn_reflns_theta_max 24
_diffrn_standards_decay_% <2
_diffrn_standards_interval_time 120
_diffrn_standards_number 2
_exptl_absorpt_coefficient_mu 0.228
_exptl_absorpt_correction_type none
_exptl_crystal_colour Red
_exptl_crystal_density_diffrn 1.39
_exptl_crystal_density_meas 1.38
_exptl_crystal_description Needles
_exptl_crystal_size_max 0.20
_exptl_crystal_size_mid 0.20
_exptl_crystal_size_min 0.15
_refine_diff_density_max 0.27
_refine_diff_density_min -0.41
_refine_ls_goodness_of_fit_obs 1.2
_refine_ls_hydrogen_treatment refxyz
_refine_ls_number_parameters 328
_refine_ls_number_reflns 2660
_refine_ls_R_factor_obs 0.057
_refine_ls_shift/esd_max 0.389
_refine_ls_structure_factor_coef F
_refine_ls_weighting_details 'w = 1/[\s^2^(F)+0.001174F^2^]'
_refine_ls_weighting_scheme calc
_refine_ls_wR_factor_obs 0.065
_reflns_number_observed 2660
_reflns_number_total 3163
_reflns_observed_criterion I>=2.5\s(I)
_cod_data_source_file cd1033.cif
_cod_data_source_block cd1033_structure_1_of_1
_cod_depositor_comments
;
The following automatic conversions were performed:

'_refine_ls_weighting_scheme' value '1/[\s^2^(F)+0.001174F^2^]' was
changed to 'calc'. New tag '_refine_ls_weighting_details' was
created. The value of the new tag was set to 'w =
1/[\s^2^(F)+0.001174F^2^]'.

Automatic conversion script
Id: cif_fix_values 3143 2015-03-26 13:38:13Z robertas 
;
_cod_original_cell_volume 1960(2)
_cod_original_formula_sum 'C20 H24 Cl1 N1 O6'
_cod_database_code 2001403

loop_
_space_group_symop_id
_space_group_symop_operation_xyz
1 x,y,z
2 -x+1/2,y+1/2,-z+1/2
3 -x,-y,-z
4 x+1/2,-y+1/2,z+1/2

loop_
_atom_site_label
_atom_site_fract_x
_atom_site_fract_y
_atom_site_fract_z
_atom_site_U_iso_or_equiv
Cl .11780(10) .8319 -.0393 .0568(3)
C(1) .1828(3) .5230(2) .07810(10) .0348(8)
C(2) .2350(4) .3566(2) .02780(10) .0376(8)
C(3) .2852(3) .5173(2) -.03270(10) .0357(8)
C(4) .2856(3) .4044(2) -.02990(10) .0358(8)
C(5) .2343(4) .5730(2) .02250(10) .0373(9)
C(6) .3354(4) .5666(2) -.09050(10) .0419(9)
C(7) .3736(4) .5067(3) -.1432(2) .0450(10)
C(8) .3688(4) .3954(2) -.14240(10) .0420(10)
C(9) .3303(4) .3434(2) -.08450(10) .0390(10)
C(10) .1695(5) .4097(2) .2000(2) .0470(10)
C(11) .1272(3) .5786(2) .13670(10) .0349(9)
C(12) .1189(4) .5249(2) .19650(10) .0397(9)
C(13) .1189(4) .3553(2) .13560(10) .0450(10)
C(14) .0861(4) .6875(2) .13290(10) .0381(9)
C(15) .0700(4) .5795(3) .2515(2) .0440(10)
C(16) .0393(4) .7413(2) .18790(10) .0381(9)
C(17) .0312(4) .6863(2) .24850(10) .0399(9)
C(18) .0261(6) .9066(3) .1321(2) .0580(10)
C(19) .4516(7) .1699(4) -.0988(3) .074(2)
C(20) .4206(6) .3805(4) -.2569(2) .0630(10)
N .1863(3) .4126(2) .07840(10) .0356(7)
O(1) -.0171(3) .7435(2) .30050(10) .0528(8)
O(2) -.0045(3) .8459(2) .18960(10) .0487(7)
O(3) .3186(3) .2368(2) -.07800(10) .0541(7)
O(4) .3951(3) .3329(2) -.19500(10) .0586(9)
O(5) .2410(4) .0488(2) .0308(2) .0720(10)
O(6) .5256(5) .1339(4) .0933(2) .105(2)
H(2A) .2285 .2814 .03310 .0376(8)
H(5A) .2416 .6430 .0245 .0373(9)
H(6A) .3201 .6437 -.0937 .0419(9)
H(7A) .4006 .5457 -.1802 .0450(10)
H(10A) .1247 .3725 .2305 .0470(10)
H(10B) .2947 .4001 .2090 .0470(10)
H(13A) -.0205 .3500 .1206 .0450(10)
H(13B) .1706 .2826 .1351 .0450(10)
H(14A) .0856 .7209 .0917 .0381(9)
H(15A) .0652 .5356 .2870 .0440(10)
H(18A) -.0658 .8781 .0939 .0580(10)
H(18B) -.0126 .9703 .1353 .0580(10)
H(18C) .1456 .9059 .1285 .0580(10)
H(19A) .4355 .0970 -.0822 .074(2)
H(19B) .4165 .1557 -.1355 .074(2)
H(19C) .5217 .1824 -.0690 .074(2)
H(20A) .3246 .4287 -.2751 .0630(10)
H(20B) .4073 .3213 -.2929 .0630(10)
H(20C) .5199 .4177 -.2568 .0630(10)
H(01) -.0112 .7068 .3301 .0528(8)
H(05A) .3469 .5819 .4638 .0720(10)
H(05B) .2827 .5012 .4823 .0720(10)
H(06A) -.1076 .6424 .4213 .105(2)
H(06B) .0402 .6076 .4237 .105(2)

loop_
_geom_angle_atom_site_label_1
_geom_angle_atom_site_label_2
_geom_angle_atom_site_label_3
_geom_angle
_geom_angle_publ_flag
C(3) C(4) C(9) 120.8(8) no
C(2) C(4) C(9) 121.5(8) yes
C(1) C(5) C(3) 122.8(8) yes
C(3) C(6) C(7) 120.8(8) yes
C(6) C(7) C(8) 123.00(10) yes
C(7) C(8) O(4) 124.5(9) yes
C(7) C(8) C(9) 119.1(8) yes
C(9) C(8) O(4) 116.3(8) yes
C(4) C(9) C(8) 118.9(7) yes
C(10) C(12) C(15) 121.9(8) yes
C(10) C(13) N 111.7(8) yes
C(11) C(14) C(16) 120.6(9) yes
C(12) C(15) C(17) 122.00(10) yes
C(14) C(16) O(2) 126.00(10) yes
C(14) C(16) C(17) 119.5(8) yes
C(17) C(16) O(2) 115.5(8) yes
C(15) C(17) C(16) 119.4(9) yes
C(16) C(17) O(1) 116.6(8) yes
C(15) C(17) O(1) 124.0(9) yes
C(2) N C(13) 118.8(8) yes
C(1) N C(13) 118.6(8) yes
C(1) N C(2) 122.4(9) yes
C(16) O(2) C(18) 116.0(9) yes
C(9) O(3) C(19) 120.2(9) yes
C(8) O(4) C(20) 119.3(8) yes
C(1) C(11) C(14) 120.0(9) yes
C(8) C(9) O(3) 125.00(10) yes
C(4) C(9) O(3) 117.00(10) yes
C(12) C(10) C(13) 110.8(8) yes
C(10) C(12) C(11) 118.6(8) yes
C(12) C(11) C(14) 119.5(9) yes
C(11) C(12) C(15) 119.4(8) yes
C(1) C(11) C(12) 120.4(8) yes
C(4) C(2) H(2A) 122.45 no
C(3) C(5) H(5A) 120.93 no
C(1) C(5) H(5A) 116.08 no
C(3) C(6) H(6A) 117.35 no
C(7) C(6) H(6A) 121.63 no
C(6) C(7) H(7A) 114.65 no
C(8) C(7) H(7A) 122.78 no
C(13) C(10) H(10A) 106.00 no
C(13) C(10) H(10B) 106.65 no
C(12) C(10) H(10A) 115.69 no
C(12) C(10) H(10B) 111.86 no
C(10) C(13) H(13A) 116.3 no
C(10) C(13) H(13B) 111.20 no
N C(13) H(13A) 102.77 no
N C(13) H(13B) 105.30 no
C(11) C(14) H(14A) 117.96 no
C(16) C(14) H(14A) 121.31 no
C(12) C(15) H(15A) 111.64 no
C(17) C(15) H(15A) 126.86 no
O(2) C(18) H(18A) 105.72 no
O(2) C(18) H(18B) 110.58 no
O(2) C(18) H(18C) 107.25 no
O(3) C(19) H(19C) 106.66 no
O(3) C(19) H(19B) 100.37 no
O(3) C(19) H(19A) 109.35 no
O(4) C(20) H(20C) 113.38 no
O(4) C(20) H(20B) 107.33 no
O(4) C(20) H(20A) 114.19 no
C(17) O(1) H(01) 106.96 no
C(11) C(1) N 118.6(9) yes
C(5) C(1) N 117.0(9) yes
C(5) C(1) C(11) 124.4(7) yes
C(4) C(2) N 122.3(8) yes
C(6) C(3) C(4) 118.3(8) yes
C(5) C(3) C(6) 123.8(7) yes
C(5) C(3) C(4) 117.9(8) yes
C(2) C(4) C(3) 117.6(9) yes

loop_
_geom_bond_atom_site_label_1
_geom_bond_atom_site_label_2
_geom_bond_distance
_geom_bond_publ_flag
C(1) C(5) 1.377(5) yes
C(1) C(11) 1.472(5) yes
C(1) N 1.390(6) yes
C(2) C(4) 1.398(5) yes
C(2) N 1.323(5) yes
C(3) C(4) 1.423(6) yes
C(3) C(5) 1.403(5) yes
C(3) C(6) 1.407(5) yes
C(4) C(9) 1.412(5) yes
C(6) C(7) 1.358(6) yes
C(7) C(8) 1.402(6) yes
C(8) C(9) 1.395(5) yes
C(8) O(4) 1.352(5) yes
C(9) O(3) 1.352(5) yes
C(10) C(12) 1.502(6) yes
C(10) C(13) 1.491(6) yes
C(11) C(12) 1.391(5) yes
C(11) C(14) 1.408(6) yes
C(12) C(15) 1.387(6) yes
C(13) N 1.494(5) yes
C(14) C(16) 1.377(5) yes
C(15) C(17) 1.378(6) yes
C(16) C(17) 1.412(5) yes
C(16) O(2) 1.361(5) yes
C(17) O(1) 1.353(5) yes
C(18) O(2) 1.427(6) yes
C(19) O(3) 1.4200(10) yes
C(20) O(4) 1.416(6) yes
C(2) H(2A) 0.94(3) no
C(5) H(5A) 0.88(4) no
C(6) H(6A) 0.97(3) no
C(7) H(7A) 0.93(3) no
C(10) H(10A) 0.87(3) no
C(10) H(10B) 0.97(7) no
C(13) H(13A) 1.09(3) no
C(13) H(13B) 0.98(3) no
C(14) H(14A) 0.94(4) no
C(15) H(15A) 0.90(3) no
C(18) H(18A) 1.05(3) no
C(18) H(18B) 0.86(3) no
C(18) H(18C) 0.93(4) no
C(19) H(19A) 0.98(4) no
C(19) H(19B) 0.79(4) no
C(19) H(19C) 0.84(4) no
C(20) H(20A) 1.01(3) no
C(20) H(20B) 1.03(3) no
C(20) H(20C) 0.90(4) no

loop_
_geom_torsion_atom_site_label_1
_geom_torsion_atom_site_label_2
_geom_torsion_atom_site_label_3
_geom_torsion_atom_site_label_4
_geom_torsion
C(3) C(4) C(9) C(8) -177.9
C(1) C(5) C(3) C(4) -178.9
C(1) N C(2) C(4) -179.6
C(3) C(4) C(2) N 179.3
C(3) C(5) C(1) N 178.7
C(2) C(4) C(3) C(5) 180.0
C(2) N C(1) C(5) -179.4
C(6) C(3) C(4) C(9) -178.2
C(1) N C(13) C(10) -141.1
C(11) C(12) C(15) C(17) -179.2
C(12) C(15) C(17) C(16) 179.1
C(14) C(16) C(17) C(15) -179.8
C(4) C(9) C(8) C(7) 175.7
C(9) C(8) C(7) C(6) -177.3
C(7) C(6) C(3) C(4) 176.4
N C(1) C(11) C(12) 164.6
N C(13) C(10) C(12) 137.1
C(11) C(1) N C(13) 174.8
C(11) C(12) C(10) C(13) -141.1
C(8) C(7) C(6) C(3) -178.6
C(1) C(11) C(12) C(10) 179.3
C(11) C(14) C(16) C(17) -179.4
C(12) C(11) C(14) C(16) 179.4
C(14) C(11) C(12) C(15) 179.9
